data_1503657
loop_
_publ_author_name
'Wang, Xiang-Shan'
'Wu, Jian-Rong'
'Zhou, Jie'
'Tu, Shu-Jiang'

_publ_section_title
;
 Green Method for the Synthesis of Highly Substituted Cyclohexa-1,3-diene,
 Polyhydroindene, Polyhydronaphthalene, Isochromene, Isothiochromene, and
 Isoquinoline Derivatives in Ionic Liquids
;
_journal_issue 6
_journal_name_full 'Journal of Combinatorial Chemistry'
_journal_page_first 1011
_journal_paper_doi 10.1021/cc9000482
_journal_volume 11
_journal_year 2009
_chemical_formula_sum 'C28 H19 Cl N4'
_chemical_formula_weight 446.92
_chemical_name_systematic
; 
 ? 
;
_space_group_IT_number 14
_symmetry_cell_setting monoclinic
_symmetry_space_group_name_Hall '-P 2ybc'
_symmetry_space_group_name_H-M 'P 1 21/c 1'
_atom_sites_solution_hydrogens geom
_atom_sites_solution_primary direct
_atom_sites_solution_secondary difmap
_audit_creation_method SHELXL-97
_cell_angle_alpha 90.00
_cell_angle_beta 104.556(4)
_cell_angle_gamma 90.00
_cell_formula_units_Z 4
_cell_length_a 9.1603(19)
_cell_length_b 18.484(4)
_cell_length_c 14.556(3)
_cell_measurement_reflns_used 3001
_cell_measurement_temperature 294(2)
_cell_measurement_theta_max 22.44
_cell_measurement_theta_min 2.55
_cell_volume 2385.5(9)
_computing_cell_refinement 'Bruker SMART'
_computing_data_collection 'Bruker SMART'
_computing_data_reduction 'Bruker SAINT'
_computing_molecular_graphics 'Bruker SHELXTL'
_computing_publication_material 'Bruker SHELXTL'
_computing_structure_refinement 'SHELXL-97 (Sheldrick, 1997)'
_computing_structure_solution 'SHELXS-97 (Sheldrick, 1990)'
_diffrn_ambient_temperature 294(2)
_diffrn_measured_fraction_theta_full 1.000
_diffrn_measured_fraction_theta_max 1.000
_diffrn_measurement_device_type 'CCD area detector'
_diffrn_measurement_method 'phi and omega scans'
_diffrn_radiation_monochromator graphite
_diffrn_radiation_source 'fine-focus sealed tube'
_diffrn_radiation_type MoK\a
_diffrn_radiation_wavelength 0.71073
_diffrn_reflns_av_R_equivalents 0.0355
_diffrn_reflns_av_sigmaI/netI 0.0420
_diffrn_reflns_limit_h_max 8
_diffrn_reflns_limit_h_min -10
_diffrn_reflns_limit_k_max 21
_diffrn_reflns_limit_k_min -17
_diffrn_reflns_limit_l_max 17
_diffrn_reflns_limit_l_min -17
_diffrn_reflns_number 12142
_diffrn_reflns_theta_full 25.02
_diffrn_reflns_theta_max 25.02
_diffrn_reflns_theta_min 1.82
_exptl_absorpt_coefficient_mu 0.183
_exptl_absorpt_correction_T_max 0.9749
_exptl_absorpt_correction_T_min 0.9678
_exptl_absorpt_correction_type multi-scan
_exptl_absorpt_process_details sadabs
_exptl_crystal_density_diffrn 1.244
_exptl_crystal_density_meas ?
_exptl_crystal_density_method 'not measured'
_exptl_crystal_F_000 928
_exptl_crystal_size_max 0.18
_exptl_crystal_size_mid 0.16
_exptl_crystal_size_min 0.14
_refine_diff_density_max 0.407
_refine_diff_density_min -0.453
_refine_diff_density_rms 0.038
_refine_ls_extinction_method none
_refine_ls_goodness_of_fit_ref 1.004
_refine_ls_hydrogen_treatment mixed
_refine_ls_matrix_type full
_refine_ls_number_parameters 302
_refine_ls_number_reflns 4201
_refine_ls_number_restraints 0
_refine_ls_restrained_S_all 1.004
_refine_ls_R_factor_all 0.0945
_refine_ls_R_factor_gt 0.0511
_refine_ls_shift/su_max 0.003
_refine_ls_shift/su_mean 0.000
_refine_ls_structure_factor_coef Fsqd
_refine_ls_weighting_details 'calc w=1/[\s^2^(Fo^2^)+(0.0572P)^2^+1.2931P] where P=(Fo^2^+2Fc^2^)/3'
_refine_ls_weighting_scheme calc
_refine_ls_wR_factor_gt 0.1209
_refine_ls_wR_factor_ref 0.1501
_reflns_number_gt 2531
_reflns_number_total 4201
_reflns_threshold_expression >2sigma(I)
_cod_data_source_file cc9000482_si_008.cif
_cod_data_source_block 70714c
_cod_depositor_comments
;
The following automatic conversions were performed:

'_symmetry_cell_setting' value 'Monoclinic' changed to 'monoclinic'
according to /home/saulius/struct/CIF-dictionaries/cif_core.dic
dictionary named 'cif_core.dic' version 2.4.2 from 2011-04-26.

Automatic conversion script
Id: cif_fix_values 1715 2011-07-08 13:25:40Z adriana 

The following automatic conversions were performed:

'_exptl_crystal_density_meas' value 'NONE' was changed to '?' - the
value is perceived as not measured.

Automatic conversion script
Id: cif_fix_values 3008 2015-01-20 13:52:24Z robertas 
;
_cod_original_sg_symbol_H-M P2(1)/c
_cod_database_code 1503657

loop_
_symmetry_equiv_pos_as_xyz
'x, y, z'
'-x, y+1/2, -z+1/2'
'-x, -y, -z'
'x, -y-1/2, z-1/2'

loop_
_atom_site_label
_atom_site_type_symbol
_atom_site_fract_x
_atom_site_fract_y
_atom_site_fract_z
_atom_site_U_iso_or_equiv
_atom_site_adp_type
_atom_site_occupancy
_atom_site_symmetry_multiplicity
_atom_site_calc_flag
_atom_site_refinement_flags
Cl1 Cl 0.38573(16) 0.33622(6) 0.56154(7) 0.1212(5) Uani 1 1 d .
N1 N 0.2734(4) 0.81259(17) 1.0350(2) 0.0993(10) Uani 1 1 d .
N2 N 0.5362(3) 0.67326(14) 1.03383(19) 0.0664(7) Uani 1 1 d .
N3 N 0.6737(3) 0.52063(15) 0.96201(19) 0.0721(8) Uani 1 1 d .
N4 N 0.5880(4) 0.69607(15) 0.7635(2) 0.0855(9) Uani 1 1 d .
C1 C 0.2980(3) 0.70912(13) 0.92130(19) 0.0520(7) Uani 1 1 d .
C2 C 0.4411(3) 0.66910(13) 0.95449(19) 0.0504(7) Uani 1 1 d .
C3 C 0.4771(3) 0.61780(13) 0.87989(17) 0.0465(6) Uani 1 1 d .
C4 C 0.3297(3) 0.57844(12) 0.82622(16) 0.0409(6) Uani 1 1 d .
H4 H 0.2879 0.5560 0.8750 0.049 Uiso 1 1 calc R
C5 C 0.2120(3) 0.63438(13) 0.77491(17) 0.0434(6) Uani 1 1 d .
H5 H 0.2498 0.6553 0.7235 0.052 Uiso 1 1 calc R
C6 C 0.1936(3) 0.69577(13) 0.83959(19) 0.0485(7) Uani 1 1 d .
C7 C 0.2797(4) 0.76726(17) 0.9830(2) 0.0679(9) Uani 1 1 d .
C8 C 0.5908(3) 0.56385(16) 0.92726(19) 0.0530(7) Uani 1 1 d .
C9 C 0.5422(3) 0.66158(15) 0.8139(2) 0.0563(7) Uani 1 1 d .
C10 C 0.0579(3) 0.74419(16) 0.8061(2) 0.0622(8) Uani 1 1 d .
H10A H -0.0330 0.7150 0.7913 0.075 Uiso 1 1 calc R
H10B H 0.0515 0.7774 0.8565 0.075 Uiso 1 1 calc R
C11 C 0.0677(4) 0.78664(16) 0.7193(2) 0.0636(8) Uani 1 1 d .
C12 C -0.0512(5) 0.7903(2) 0.6419(3) 0.1018(13) Uani 1 1 d .
H12 H -0.1392 0.7645 0.6395 0.122 Uiso 1 1 calc R
C13 C -0.0376(7) 0.8354(3) 0.5628(3) 0.1249(18) Uani 1 1 d .
H13 H -0.1168 0.8389 0.5086 0.150 Uiso 1 1 calc R
C14 C 0.0920(8) 0.8724(3) 0.5691(3) 0.1131(16) Uani 1 1 d .
H14 H 0.0981 0.9030 0.5195 0.136 Uiso 1 1 calc R
C15 C 0.2109(6) 0.8669(2) 0.6430(3) 0.1008(13) Uani 1 1 d .
H15 H 0.3001 0.8912 0.6437 0.121 Uiso 1 1 calc R
C16 C 0.1991(5) 0.82464(17) 0.7182(3) 0.0798(10) Uani 1 1 d .
H16 H 0.2816 0.8211 0.7704 0.096 Uiso 1 1 calc R
C17 C 0.0663(3) 0.59506(14) 0.72944(18) 0.0471(6) Uani 1 1 d .
C18 C -0.0230(4) 0.56511(17) 0.7835(2) 0.0680(9) Uani 1 1 d .
H18 H 0.0021 0.5725 0.8488 0.082 Uiso 1 1 calc R
C19 C -0.1484(4) 0.5246(2) 0.7419(3) 0.0864(11) Uani 1 1 d .
H19 H -0.2093 0.5062 0.7787 0.104 Uiso 1 1 calc R
C20 C -0.1832(4) 0.5116(2) 0.6464(3) 0.0979(12) Uani 1 1 d .
H20 H -0.2653 0.4825 0.6187 0.117 Uiso 1 1 calc R
C21 C -0.0977(4) 0.5412(2) 0.5918(3) 0.0911(12) Uani 1 1 d .
H21 H -0.1227 0.5328 0.5268 0.109 Uiso 1 1 calc R
C22 C 0.0254(3) 0.58343(18) 0.6326(2) 0.0648(8) Uani 1 1 d .
H22 H 0.0816 0.6043 0.5945 0.078 Uiso 1 1 calc R
C23 C 0.3537(3) 0.51789(13) 0.76150(16) 0.0413(6) Uani 1 1 d .
C24 C 0.3243(4) 0.44752(14) 0.78267(19) 0.0618(8) Uani 1 1 d .
H24 H 0.2962 0.4377 0.8385 0.074 Uiso 1 1 calc R
C25 C 0.3360(4) 0.39127(16) 0.7222(2) 0.0784(10) Uani 1 1 d .
H25 H 0.3160 0.3440 0.7373 0.094 Uiso 1 1 calc R
C26 C 0.3769(4) 0.40571(17) 0.6406(2) 0.0684(9) Uani 1 1 d .
C27 C 0.4086(3) 0.47492(18) 0.6183(2) 0.0619(8) Uani 1 1 d .
H27 H 0.4380 0.4841 0.5627 0.074 Uiso 1 1 calc R
C28 C 0.3967(3) 0.53107(15) 0.67852(18) 0.0526(7) Uani 1 1 d .
H28 H 0.4178 0.5781 0.6632 0.063 Uiso 1 1 calc R
H2 H 0.505(3) 0.7039(17) 1.072(2) 0.074(10) Uiso 1 1 d .

loop_
_atom_site_aniso_label
_atom_site_aniso_U_11
_atom_site_aniso_U_22
_atom_site_aniso_U_33
_atom_site_aniso_U_23
_atom_site_aniso_U_13
_atom_site_aniso_U_12
Cl1 0.1904(12) 0.0853(7) 0.0749(6) -0.0295(5) 0.0095(7) 0.0579(7)
N1 0.115(3) 0.081(2) 0.105(2) -0.0446(19) 0.033(2) 0.0032(18)
N2 0.082(2) 0.0584(16) 0.0524(15) -0.0108(13) 0.0059(14) 0.0013(14)
N3 0.0709(18) 0.0710(18) 0.0674(16) -0.0038(14) 0.0041(14) 0.0159(15)
N4 0.111(2) 0.0693(18) 0.088(2) -0.0055(16) 0.0466(19) -0.0307(17)
C1 0.0677(19) 0.0375(14) 0.0529(16) -0.0044(12) 0.0192(15) 0.0012(14)
C2 0.0650(19) 0.0393(14) 0.0457(15) -0.0024(12) 0.0120(14) -0.0043(13)
C3 0.0545(16) 0.0379(14) 0.0455(14) -0.0006(11) 0.0095(12) -0.0014(12)
C4 0.0510(15) 0.0344(13) 0.0367(12) 0.0014(10) 0.0102(11) -0.0022(11)
C5 0.0539(16) 0.0380(14) 0.0396(13) 0.0053(11) 0.0144(12) 0.0008(12)
C6 0.0572(17) 0.0375(14) 0.0534(16) 0.0020(12) 0.0191(14) 0.0023(13)
C7 0.080(2) 0.0559(19) 0.070(2) -0.0152(17) 0.0231(17) 0.0009(16)
C8 0.0553(18) 0.0490(16) 0.0510(16) -0.0098(14) 0.0067(14) -0.0009(15)
C9 0.0641(19) 0.0468(16) 0.0597(18) -0.0078(14) 0.0184(15) -0.0109(14)
C10 0.067(2) 0.0514(17) 0.0703(19) 0.0010(15) 0.0214(16) 0.0121(15)
C11 0.075(2) 0.0512(18) 0.0636(19) 0.0007(15) 0.0150(17) 0.0248(16)
C12 0.087(3) 0.122(3) 0.088(3) 0.010(3) 0.007(2) 0.045(3)
C13 0.127(4) 0.140(5) 0.086(3) 0.018(3) -0.012(3) 0.064(4)
C14 0.154(5) 0.101(4) 0.085(3) 0.021(3) 0.032(3) 0.048(4)
C15 0.146(4) 0.069(2) 0.092(3) 0.017(2) 0.040(3) 0.013(2)
C16 0.110(3) 0.0538(19) 0.075(2) 0.0080(17) 0.022(2) 0.0002(19)
C17 0.0484(16) 0.0455(15) 0.0467(15) 0.0054(12) 0.0106(12) 0.0050(12)
C18 0.073(2) 0.074(2) 0.0590(18) 0.0028(16) 0.0202(16) -0.0124(18)
C19 0.070(2) 0.098(3) 0.095(3) 0.007(2) 0.027(2) -0.025(2)
C20 0.065(2) 0.120(3) 0.100(3) -0.016(3) 0.006(2) -0.027(2)
C21 0.061(2) 0.139(3) 0.063(2) -0.018(2) -0.0017(18) -0.011(2)
C22 0.0527(18) 0.090(2) 0.0485(16) 0.0051(16) 0.0068(14) 0.0016(17)
C23 0.0458(15) 0.0391(14) 0.0359(13) 0.0009(11) 0.0044(11) 0.0025(11)
C24 0.099(2) 0.0400(16) 0.0447(15) 0.0026(13) 0.0148(16) 0.0020(15)
C25 0.131(3) 0.0403(17) 0.0568(19) -0.0015(15) 0.0102(19) 0.0089(18)
C26 0.085(2) 0.059(2) 0.0522(18) -0.0115(15) 0.0001(16) 0.0279(17)
C27 0.0577(19) 0.083(2) 0.0456(16) -0.0082(16) 0.0141(14) 0.0092(16)
C28 0.0582(18) 0.0524(16) 0.0484(15) -0.0040(13) 0.0156(13) -0.0061(14)

loop_
_atom_type_symbol
_atom_type_description
_atom_type_scat_dispersion_real
_atom_type_scat_dispersion_imag
_atom_type_scat_source
C C 0.0033 0.0016 'International Tables Vol C Tables 4.2.6.8 and 6.1.1.4'
H H 0.0000 0.0000 'International Tables Vol C Tables 4.2.6.8 and 6.1.1.4'
N N 0.0061 0.0033 'International Tables Vol C Tables 4.2.6.8 and 6.1.1.4'
Cl Cl 0.1484 0.1585 'International Tables Vol C Tables 4.2.6.8 and 6.1.1.4'

loop_
_geom_angle_atom_site_label_1
_geom_angle_atom_site_label_2
_geom_angle_atom_site_label_3
_geom_angle
C2 N2 H2 111(2)
C6 C1 C7 121.3(3)
C6 C1 C2 124.9(2)
C7 C1 C2 113.8(2)
N2 C2 C1 128.4(3)
N2 C2 C3 117.5(3)
C1 C2 C3 114.1(2)
C8 C3 C9 108.5(2)
C8 C3 C2 109.7(2)
C9 C3 C2 108.2(2)
C8 C3 C4 109.7(2)
C9 C3 C4 111.5(2)
C2 C3 C4 109.2(2)
C23 C4 C5 112.76(18)
C23 C4 C3 114.4(2)
C5 C4 C3 109.95(19)
C23 C4 H4 106.4
C5 C4 H4 106.4
C3 C4 H4 106.4
C6 C5 C17 114.1(2)
C6 C5 C4 112.1(2)
C17 C5 C4 108.70(19)
C6 C5 H5 107.2
C17 C5 H5 107.2
C4 C5 H5 107.2
C1 C6 C10 121.3(2)
C1 C6 C5 121.4(2)
C10 C6 C5 117.1(2)
N1 C7 C1 176.0(4)
N3 C8 C3 177.4(3)
N4 C9 C3 178.0(3)
C11 C10 C6 111.2(2)
C11 C10 H10A 109.4
C6 C10 H10A 109.4
C11 C10 H10B 109.4
C6 C10 H10B 109.4
H10A C10 H10B 108.0
C12 C11 C16 118.6(3)
C12 C11 C10 121.1(3)
C16 C11 C10 120.3(3)
C11 C12 C13 118.4(4)
C11 C12 H12 120.8
C13 C12 H12 120.8
C14 C13 C12 119.0(4)
C14 C13 H13 120.5
C12 C13 H13 120.5
C15 C14 C13 122.9(5)
C15 C14 H14 118.5
C13 C14 H14 118.5
C14 C15 C16 118.4(5)
C14 C15 H15 120.8
C16 C15 H15 120.8
C15 C16 C11 122.5(4)
C15 C16 H16 118.8
C11 C16 H16 118.8
C22 C17 C18 118.0(3)
C22 C17 C5 120.2(2)
C18 C17 C5 121.6(2)
C19 C18 C17 121.0(3)
C19 C18 H18 119.5
C17 C18 H18 119.5
C20 C19 C18 119.9(3)
C20 C19 H19 120.1
C18 C19 H19 120.1
C21 C20 C19 120.1(3)
C21 C20 H20 120.0
C19 C20 H20 120.0
C20 C21 C22 120.3(3)
C20 C21 H21 119.8
C22 C21 H21 119.8
C21 C22 C17 120.7(3)
C21 C22 H22 119.7
C17 C22 H22 119.7
C24 C23 C28 118.4(2)
C24 C23 C4 119.4(2)
C28 C23 C4 122.1(2)
C23 C24 C25 121.1(3)
C23 C24 H24 119.5
C25 C24 H24 119.5
C26 C25 C24 119.4(3)
C26 C25 H25 120.3
C24 C25 H25 120.3
C25 C26 C27 120.8(3)
C25 C26 Cl1 120.1(3)
C27 C26 Cl1 119.0(3)
C26 C27 C28 119.8(3)
C26 C27 H27 120.1
C28 C27 H27 120.1
C27 C28 C23 120.5(3)
C27 C28 H28 119.8
C23 C28 H28 119.8

loop_
_geom_bond_atom_site_label_1
_geom_bond_atom_site_label_2
_geom_bond_distance
Cl1 C26 1.740(3)
N1 C7 1.141(4)
N2 C2 1.262(3)
N2 H2 0.89(3)
N3 C8 1.131(3)
N4 C9 1.129(3)
C1 C6 1.349(4)
C1 C7 1.437(4)
C1 C2 1.477(4)
C2 C3 1.539(4)
C3 C8 1.481(4)
C3 C9 1.490(4)
C3 C4 1.560(3)
C4 C23 1.514(3)
C4 C5 1.544(3)
C4 H4 0.9800
C5 C6 1.511(3)
C5 C17 1.518(4)
C5 H5 0.9800
C6 C10 1.510(4)
C10 C11 1.509(4)
C10 H10A 0.9700
C10 H10B 0.9700
C11 C12 1.358(5)
C11 C16 1.397(5)
C12 C13 1.452(7)
C12 H12 0.9300
C13 C14 1.353(7)
C13 H13 0.9300
C14 C15 1.329(6)
C14 H14 0.9300
C15 C16 1.371(5)
C15 H15 0.9300
C16 H16 0.9300
C17 C22 1.382(4)
C17 C18 1.385(4)
C18 C19 1.378(4)
C18 H18 0.9300
C19 C20 1.367(5)
C19 H19 0.9300
C20 C21 1.363(5)
C20 H20 0.9300
C21 C22 1.378(4)
C21 H21 0.9300
C22 H22 0.9300
C23 C24 1.379(3)
C23 C28 1.383(3)
C24 C25 1.384(4)
C24 H24 0.9300
C25 C26 1.358(4)
C25 H25 0.9300
C26 C27 1.369(4)
C27 C28 1.380(4)
C27 H27 0.9300
C28 H28 0.9300

loop_
_geom_torsion_atom_site_label_1
_geom_torsion_atom_site_label_2
_geom_torsion_atom_site_label_3
_geom_torsion_atom_site_label_4
_geom_torsion
C6 C1 C2 N2 -171.9(3)
C7 C1 C2 N2 10.3(4)
C6 C1 C2 C3 9.9(4)
C7 C1 C2 C3 -167.9(2)
N2 C2 C3 C8 20.2(3)
C1 C2 C3 C8 -161.4(2)
N2 C2 C3 C9 -98.0(3)
C1 C2 C3 C9 80.4(3)
N2 C2 C3 C4 140.5(2)
C1 C2 C3 C4 -41.1(3)
C8 C3 C4 C23 -50.7(3)
C9 C3 C4 C23 69.6(3)
C2 C3 C4 C23 -170.94(19)
C8 C3 C4 C5 -178.8(2)
C9 C3 C4 C5 -58.5(3)
C2 C3 C4 C5 61.0(2)
C23 C4 C5 C6 -178.0(2)
C3 C4 C5 C6 -49.0(3)
C23 C4 C5 C17 55.1(3)
C3 C4 C5 C17 -175.9(2)
C7 C1 C6 C10 4.1(4)
C2 C1 C6 C10 -173.6(3)
C7 C1 C6 C5 -179.6(3)
C2 C1 C6 C5 2.8(4)
C17 C5 C6 C1 141.6(3)
C4 C5 C6 C1 17.6(3)
C17 C5 C6 C10 -41.9(3)
C4 C5 C6 C10 -165.9(2)
C6 C1 C7 N1 -173(5)
C2 C1 C7 N1 5(5)
C9 C3 C8 N3 -120(7)
C2 C3 C8 N3 122(7)
C4 C3 C8 N3 2(7)
C8 C3 C9 N4 -170(9)
C2 C3 C9 N4 -51(9)
C4 C3 C9 N4 69(9)
C1 C6 C10 C11 110.4(3)
C5 C6 C10 C11 -66.1(3)
C6 C10 C11 C12 132.0(3)
C6 C10 C11 C16 -49.6(4)
C16 C11 C12 C13 -1.9(5)
C10 C11 C12 C13 176.4(3)
C11 C12 C13 C14 -0.3(7)
C12 C13 C14 C15 3.0(8)
C13 C14 C15 C16 -3.2(7)
C14 C15 C16 C11 0.8(6)
C12 C11 C16 C15 1.8(5)
C10 C11 C16 C15 -176.6(3)
C6 C5 C17 C22 129.6(3)
C4 C5 C17 C22 -104.5(3)
C6 C5 C17 C18 -55.4(3)
C4 C5 C17 C18 70.4(3)
C22 C17 C18 C19 0.4(5)
C5 C17 C18 C19 -174.7(3)
C17 C18 C19 C20 2.1(6)
C18 C19 C20 C21 -2.8(6)
C19 C20 C21 C22 1.0(6)
C20 C21 C22 C17 1.6(6)
C18 C17 C22 C21 -2.2(5)
C5 C17 C22 C21 173.0(3)
C5 C4 C23 C24 -119.7(3)
C3 C4 C23 C24 113.6(3)
C5 C4 C23 C28 56.8(3)
C3 C4 C23 C28 -69.9(3)
C28 C23 C24 C25 -0.6(4)
C4 C23 C24 C25 176.0(3)
C23 C24 C25 C26 -0.1(5)
C24 C25 C26 C27 0.9(5)
C24 C25 C26 Cl1 -177.7(3)
C25 C26 C27 C28 -1.0(5)
Cl1 C26 C27 C28 177.6(2)
C26 C27 C28 C23 0.3(4)
C24 C23 C28 C27 0.5(4)
C4 C23 C28 C27 -176.0(2)
